data_4344416
loop_
_publ_author_name
'Wang, Hai-Ying'
'Wu, Yue'
'Leong, Chanel F.'
'D'Alessandro, Deanna M'
'Zuo, Jing-Lin'

_publ_section_title
;
 Crystal Structures, Magnetic Properties, and Electrochemical Properties
 of Coordination Polymers Based on the Tetra(4-pyridyl)-tetrathiafulvalene
 Ligand.
;
_journal_issue 22
_journal_name_full 'Inorganic chemistry'
_journal_page_first 10766
_journal_page_last 10775
_journal_paper_doi 10.1021/acs.inorgchem.5b01803
_journal_volume 54
_journal_year 2015
_chemical_formula_sum 'C24 H23 Cl3 Co N2 O4 S2'
_chemical_formula_weight 632.84
_chemical_name_systematic
; 
 ? 
;
_space_group_IT_number 2
_symmetry_cell_setting triclinic
_symmetry_space_group_name_Hall '-P 1'
_symmetry_space_group_name_H-M 'P -1'
_atom_sites_solution_hydrogens geom
_atom_sites_solution_primary direct
_atom_sites_solution_secondary difmap
_audit_creation_method SHELXL-97
_cell_angle_alpha 85.945(4)
_cell_angle_beta 81.135(3)
_cell_angle_gamma 86.628(3)
_cell_formula_units_Z 2
_cell_length_a 7.6741(2)
_cell_length_b 11.7196(5)
_cell_length_c 15.9558(7)
_cell_measurement_reflns_used 3535
_cell_measurement_temperature 100.01(10)
_cell_measurement_theta_max 70.8060
_cell_measurement_theta_min 4.5750
_cell_volume 1412.66(9)
_computing_cell_refinement
;
CrysAlisPro, Agilent Technologies,
Version 1.171.37.34k (release 13-08-2014 CrysAlis171 .NET)
(compiled Aug 13 2014,16:31:05)
;
_computing_data_collection
;
CrysAlisPro, Agilent Technologies,
Version 1.171.37.34k (release 13-08-2014 CrysAlis171 .NET)
(compiled Aug 13 2014,16:31:05)
;
_computing_data_reduction
;
CrysAlisPro, Agilent Technologies,
Version 1.171.37.34k (release 13-08-2014 CrysAlis171 .NET)
(compiled Aug 13 2014,16:31:05)
;
_computing_molecular_graphics 'Bruker SHELXTL'
_computing_publication_material 'Bruker SHELXTL'
_computing_structure_refinement 'SHELXL-97 (Sheldrick, 1997)'
_computing_structure_solution 'SHELXS-97 (Sheldrick, 1990)'
_diffrn_ambient_environment N~2~
_diffrn_ambient_temperature 100.01(10)
_diffrn_detector 'CCD plate'
_diffrn_detector_area_resol_mean 16.0793
_diffrn_detector_type Eos
_diffrn_measured_fraction_theta_full 0.999
_diffrn_measured_fraction_theta_max 0.999
_diffrn_measurement_device 'four-circle diffractometer'
_diffrn_measurement_device_type 'SuperNova, Dual, Cu at zero, Eos'
_diffrn_measurement_method '\w scans'
_diffrn_radiation_monochromator mirror
_diffrn_radiation_probe x-ray
_diffrn_radiation_type 'Cu K\a'
_diffrn_radiation_wavelength 1.54184
_diffrn_reflns_av_R_equivalents 0.0403
_diffrn_reflns_av_sigmaI/netI 0.0595
_diffrn_reflns_limit_h_max 9
_diffrn_reflns_limit_h_min -6
_diffrn_reflns_limit_k_max 13
_diffrn_reflns_limit_k_min -13
_diffrn_reflns_limit_l_max 18
_diffrn_reflns_limit_l_min -19
_diffrn_reflns_number 8921
_diffrn_reflns_theta_full 67.08
_diffrn_reflns_theta_max 67.08
_diffrn_reflns_theta_min 3.79
_diffrn_source 'sealed X-ray tube'
_diffrn_source_type 'SuperNova (Cu) X-ray Source'
_diffrn_standards_decay_% none
_diffrn_standards_interval_count 1
_diffrn_standards_interval_time 1
_diffrn_standards_number 9340
_exptl_absorpt_coefficient_mu 9.032
_exptl_absorpt_correction_T_max 1.00000
_exptl_absorpt_correction_T_min 0.24787
_exptl_absorpt_correction_type multi-scan
_exptl_absorpt_process_details
;
CrysAlisPro, Agilent Technologies,
Version 1.171.37.34k (release 13-08-2014 CrysAlis171 .NET)
(compiled Aug 13 2014,16:31:05)
Empirical absorption correction using spherical harmonics,
 implemented in SCALE3 ABSPACK scaling algorithm.
Empirical absorption correction using spherical harmonics,
 implemented in SCALE3 ABSPACK scaling algorithm.
;
_exptl_crystal_colour 'clear dark orange'
_exptl_crystal_density_diffrn 1.488
_exptl_crystal_density_method 'not measured'
_exptl_crystal_description plate
_exptl_crystal_F_000 646
_exptl_crystal_size_max 0.2600
_exptl_crystal_size_mid 0.0800
_exptl_crystal_size_min 0.0100
_refine_diff_density_max 0.491
_refine_diff_density_min -0.427
_refine_diff_density_rms 0.088
_refine_ls_extinction_method none
_refine_ls_goodness_of_fit_ref 1.040
_refine_ls_hydrogen_treatment constr
_refine_ls_matrix_type full
_refine_ls_number_parameters 332
_refine_ls_number_reflns 5035
_refine_ls_number_restraints 0
_refine_ls_restrained_S_all 1.040
_refine_ls_R_factor_all 0.0620
_refine_ls_R_factor_gt 0.0456
_refine_ls_shift/su_max 0.001
_refine_ls_shift/su_mean 0.000
_refine_ls_structure_factor_coef Fsqd
_refine_ls_weighting_details 'calc w=1/[\s^2^(Fo^2^)+(0.0424P)^2^+2.2833P] where P=(Fo^2^+2Fc^2^)/3'
_refine_ls_weighting_scheme calc
_refine_ls_wR_factor_gt 0.1075
_refine_ls_wR_factor_ref 0.1186
_reflns_number_gt 4086
_reflns_number_total 5035
_reflns_threshold_expression >2sigma(I)
_cod_data_source_file ic5b01803_si_002.cif
_cod_data_source_block 2
_cod_depositor_comments 'Adding full bibliography for 4344415--4344421.cif.'
_cod_original_cell_volume 1412.67(10)
_cod_database_code 4344416

loop_
_symmetry_equiv_pos_as_xyz
'x, y, z'
'-x, -y, -z'

loop_
_atom_site_label
_atom_site_type_symbol
_atom_site_fract_x
_atom_site_fract_y
_atom_site_fract_z
_atom_site_U_iso_or_equiv
_atom_site_adp_type
_atom_site_occupancy
_atom_site_symmetry_multiplicity
_atom_site_calc_flag
_atom_site_refinement_flags
C1 C 0.1353(5) 0.6184(3) -0.0016(2) 0.0202(8) Uani 1 1 d .
H1 H 0.1258 0.5539 -0.0310 0.024 Uiso 1 1 calc R
C2 C -0.0095(5) 0.6933(3) 0.0122(2) 0.0224(8) Uani 1 1 d .
H2 H -0.1138 0.6790 -0.0073 0.027 Uiso 1 1 calc R
C3 C 0.0021(5) 0.7907(3) 0.0558(2) 0.0175(8) Uani 1 1 d .
C4 C 0.1597(5) 0.8057(3) 0.0855(2) 0.0180(8) Uani 1 1 d .
H4 H 0.1721 0.8690 0.1157 0.022 Uiso 1 1 calc R
C5 C 0.2979(5) 0.7253(3) 0.0694(2) 0.0184(8) Uani 1 1 d .
H5 H 0.4020 0.7355 0.0904 0.022 Uiso 1 1 calc R
C6 C -0.1483(5) 0.8761(3) 0.0634(2) 0.0168(7) Uani 1 1 d .
C7 C -0.2004(5) 0.9518(3) 0.1233(2) 0.0176(8) Uani 1 1 d .
C8 C -0.1353(5) 0.9603(3) 0.2051(2) 0.0167(7) Uani 1 1 d .
C9 C -0.0871(5) 1.0638(3) 0.2295(2) 0.0223(8) Uani 1 1 d .
H9 H -0.0844 1.1284 0.1921 0.027 Uiso 1 1 calc R
C10 C -0.0427(5) 1.0705(3) 0.3102(2) 0.0235(8) Uani 1 1 d .
H10 H -0.0092 1.1404 0.3251 0.028 Uiso 1 1 calc R
C11 C -0.0896(5) 0.8814(3) 0.3427(2) 0.0198(8) Uani 1 1 d .
H11 H -0.0897 0.8176 0.3809 0.024 Uiso 1 1 calc R
C12 C -0.1347(5) 0.8671(3) 0.2632(2) 0.0205(8) Uani 1 1 d .
H12 H -0.1641 0.7957 0.2492 0.025 Uiso 1 1 calc R
C13 C -0.0373(7) 1.3680(4) 0.4453(3) 0.0405(12) Uani 1 1 d .
H13A H -0.1112 1.3688 0.4018 0.061 Uiso 1 1 calc R
H13B H 0.0528 1.4221 0.4289 0.061 Uiso 1 1 calc R
H13C H -0.1075 1.3882 0.4977 0.061 Uiso 1 1 calc R
C14 C 0.0475(5) 1.2498(3) 0.4569(2) 0.0237(9) Uani 1 1 d .
C15 C 0.2280(6) 1.2323(4) 0.4329(2) 0.0270(9) Uani 1 1 d .
H15 H 0.2927 1.2969 0.4165 0.032 Uiso 1 1 calc R
C16 C 0.3224(5) 1.1257(4) 0.4311(2) 0.0259(9) Uani 1 1 d .
C17 C 0.5175(5) 1.1211(4) 0.3968(3) 0.0346(11) Uani 1 1 d .
H17A H 0.5825 1.0878 0.4400 0.052 Uiso 1 1 calc R
H17B H 0.5548 1.1973 0.3802 0.052 Uiso 1 1 calc R
H17C H 0.5391 1.0754 0.3483 0.052 Uiso 1 1 calc R
C18 C 0.7226(7) 0.5386(4) 0.2287(3) 0.0441(12) Uani 1 1 d .
H18A H 0.8423 0.5343 0.2003 0.066 Uiso 1 1 calc R
H18B H 0.7129 0.4905 0.2804 0.066 Uiso 1 1 calc R
H18C H 0.6894 0.6163 0.2418 0.066 Uiso 1 1 calc R
C19 C 0.6020(5) 0.4986(4) 0.1717(3) 0.0267(9) Uani 1 1 d .
C20 C 0.4860(6) 0.4120(4) 0.2028(3) 0.0358(11) Uani 1 1 d .
H20 H 0.4918 0.3801 0.2574 0.043 Uiso 1 1 calc R
C21 C 0.3622(6) 0.3696(4) 0.1586(2) 0.0272(9) Uani 1 1 d .
C22 C 0.2328(7) 0.2858(4) 0.2066(3) 0.0442(13) Uani 1 1 d .
H22A H 0.1187 0.3017 0.1895 0.066 Uiso 1 1 calc R
H22B H 0.2243 0.2939 0.2666 0.066 Uiso 1 1 calc R
H22C H 0.2735 0.2090 0.1939 0.066 Uiso 1 1 calc R
C23 C 0.3343(5) 0.7753(4) 0.3540(3) 0.0333(10) Uani 1 1 d .
H23 H 0.2413 0.8129 0.3932 0.040 Uiso 1 1 calc R
C24 C -0.4280(5) 0.9859(3) 0.0175(2) 0.0171(7) Uani 1 1 d .
Cl1 Cl 0.40047(13) 0.87262(10) 0.26628(6) 0.0353(3) Uani 1 1 d .
Cl2 Cl 0.51286(15) 0.73335(12) 0.40819(7) 0.0446(3) Uani 1 1 d .
Cl3 Cl 0.24834(16) 0.65435(11) 0.31700(8) 0.0426(3) Uani 1 1 d .
Co1 Co 0.0000 1.0000 0.5000 0.0162(2) Uani 1 2 d S
Co2 Co 0.5000 0.5000 0.0000 0.01563(19) Uani 1 2 d S
N1 N 0.2897(4) 0.6331(3) 0.02491(19) 0.0178(6) Uani 1 1 d .
N2 N -0.0459(4) 0.9810(3) 0.36772(19) 0.0181(7) Uani 1 1 d .
O1 O 0.2560(3) 1.0307(2) 0.45475(16) 0.0225(6) Uani 1 1 d .
O2 O 0.6138(3) 0.5492(2) 0.09824(16) 0.0190(5) Uani 1 1 d .
O3 O -0.0591(3) 1.1717(2) 0.48650(15) 0.0201(6) Uani 1 1 d .
O4 O 0.3451(3) 0.3940(2) 0.08221(16) 0.0208(6) Uani 1 1 d .
S1 S -0.26951(12) 0.88205(8) -0.02229(6) 0.0212(2) Uani 1 1 d .
S2 S -0.38014(12) 1.04766(8) 0.10847(6) 0.0205(2) Uani 1 1 d .

loop_
_atom_site_aniso_label
_atom_site_aniso_U_11
_atom_site_aniso_U_22
_atom_site_aniso_U_33
_atom_site_aniso_U_23
_atom_site_aniso_U_13
_atom_site_aniso_U_12
C1 0.0129(19) 0.0210(19) 0.028(2) -0.0102(16) -0.0074(15) 0.0067(15)
C2 0.016(2) 0.027(2) 0.025(2) -0.0052(17) -0.0071(16) -0.0024(16)
C3 0.0185(19) 0.0218(19) 0.0119(17) -0.0037(14) -0.0013(14) 0.0025(15)
C4 0.0128(18) 0.0241(19) 0.0188(18) -0.0067(15) -0.0064(14) 0.0018(15)
C5 0.0128(18) 0.024(2) 0.0195(18) -0.0031(15) -0.0054(14) -0.0013(15)
C6 0.0156(18) 0.0226(19) 0.0139(17) -0.0018(15) -0.0078(14) 0.0010(15)
C7 0.0153(19) 0.0221(19) 0.0160(18) -0.0043(15) -0.0033(14) 0.0007(14)
C8 0.0103(17) 0.0254(19) 0.0140(17) -0.0049(15) -0.0010(13) 0.0040(14)
C9 0.026(2) 0.028(2) 0.0134(18) 0.0008(15) -0.0021(15) -0.0066(16)
C10 0.028(2) 0.027(2) 0.0175(19) -0.0022(16) -0.0049(16) -0.0112(17)
C11 0.0172(19) 0.026(2) 0.0166(18) -0.0029(15) -0.0065(15) 0.0039(15)
C12 0.018(2) 0.025(2) 0.0205(19) -0.0062(16) -0.0072(15) 0.0018(15)
C13 0.060(3) 0.026(2) 0.033(3) -0.005(2) -0.001(2) -0.002(2)
C14 0.032(2) 0.029(2) 0.0128(18) -0.0066(16) -0.0062(16) -0.0080(17)
C15 0.033(2) 0.033(2) 0.0176(19) -0.0017(17) -0.0075(17) -0.0157(19)
C16 0.022(2) 0.046(3) 0.0120(18) 0.0012(17) -0.0072(15) -0.0144(18)
C17 0.020(2) 0.057(3) 0.028(2) 0.001(2) -0.0031(18) -0.011(2)
C18 0.053(3) 0.055(3) 0.029(2) -0.004(2) -0.019(2) -0.016(3)
C19 0.027(2) 0.033(2) 0.023(2) -0.0077(18) -0.0083(17) 0.0010(18)
C20 0.056(3) 0.039(3) 0.016(2) 0.0025(18) -0.012(2) -0.019(2)
C21 0.035(2) 0.029(2) 0.018(2) -0.0019(17) -0.0016(17) -0.0098(18)
C22 0.072(4) 0.047(3) 0.016(2) -0.003(2) 0.000(2) -0.034(3)
C23 0.019(2) 0.057(3) 0.026(2) -0.010(2) -0.0039(17) 0.002(2)
C24 0.0168(18) 0.0211(19) 0.0148(17) -0.0069(14) -0.0059(14) 0.0045(14)
Cl1 0.0248(5) 0.0569(7) 0.0255(5) -0.0075(5) -0.0055(4) -0.0039(5)
Cl2 0.0272(6) 0.0799(9) 0.0280(6) -0.0025(6) -0.0097(4) 0.0015(6)
Cl3 0.0400(7) 0.0498(7) 0.0403(6) -0.0115(5) -0.0088(5) -0.0035(5)
Co1 0.0128(4) 0.0262(5) 0.0108(4) -0.0033(3) -0.0030(3) -0.0043(3)
Co2 0.0112(4) 0.0201(4) 0.0162(4) -0.0032(3) -0.0037(3) 0.0007(3)
N1 0.0137(16) 0.0211(16) 0.0187(16) -0.0018(13) -0.0032(12) 0.0011(12)
N2 0.0093(15) 0.0306(18) 0.0154(15) -0.0069(13) -0.0020(12) -0.0038(12)
O1 0.0153(14) 0.0376(16) 0.0156(13) -0.0008(12) -0.0036(10) -0.0071(12)
O2 0.0150(13) 0.0219(13) 0.0210(14) -0.0048(11) -0.0053(10) 0.0028(10)
O3 0.0206(14) 0.0275(14) 0.0135(12) -0.0035(11) -0.0046(10) -0.0028(11)
O4 0.0180(14) 0.0251(14) 0.0201(14) -0.0046(11) -0.0034(11) -0.0027(11)
S1 0.0198(5) 0.0293(5) 0.0169(4) -0.0110(4) -0.0109(4) 0.0119(4)
S2 0.0187(5) 0.0275(5) 0.0178(4) -0.0110(4) -0.0102(4) 0.0098(4)

loop_
_atom_type_symbol
_atom_type_description
_atom_type_scat_dispersion_real
_atom_type_scat_dispersion_imag
_atom_type_scat_source
C C 0.0181 0.0091 'International Tables Vol C Tables 4.2.6.8 and 6.1.1.4'
H H 0.0000 0.0000 'International Tables Vol C Tables 4.2.6.8 and 6.1.1.4'
N N 0.0311 0.0180 'International Tables Vol C Tables 4.2.6.8 and 6.1.1.4'
O O 0.0492 0.0322 'International Tables Vol C Tables 4.2.6.8 and 6.1.1.4'
Co Co -2.3653 3.6143 'International Tables Vol C Tables 4.2.6.8 and 6.1.1.4'
Cl Cl 0.3639 0.7018 'International Tables Vol C Tables 4.2.6.8 and 6.1.1.4'
S S 0.3331 0.5567 'International Tables Vol C Tables 4.2.6.8 and 6.1.1.4'

loop_
_geom_angle_atom_site_label_1
_geom_angle_atom_site_label_2
_geom_angle_atom_site_label_3
_geom_angle
_geom_angle_site_symmetry_1
_geom_angle_site_symmetry_3
N1 C1 C2 123.8(3) . .
N1 C1 H1 118.1 . .
C2 C1 H1 118.1 . .
C1 C2 C3 119.1(3) . .
C1 C2 H2 120.5 . .
C3 C2 H2 120.5 . .
C4 C3 C2 117.8(3) . .
C4 C3 C6 123.3(3) . .
C2 C3 C6 118.7(3) . .
C5 C4 C3 119.0(3) . .
C5 C4 H4 120.5 . .
C3 C4 H4 120.5 . .
N1 C5 C4 123.5(3) . .
N1 C5 H5 118.3 . .
C4 C5 H5 118.3 . .
C7 C6 C3 129.9(3) . .
C7 C6 S1 116.4(3) . .
C3 C6 S1 113.7(3) . .
C6 C7 C8 128.5(3) . .
C6 C7 S2 117.5(3) . .
C8 C7 S2 113.9(3) . .
C12 C8 C9 117.4(3) . .
C12 C8 C7 120.9(3) . .
C9 C8 C7 121.5(3) . .
C8 C9 C10 119.7(4) . .
C8 C9 H9 120.1 . .
C10 C9 H9 120.1 . .
N2 C10 C9 123.2(4) . .
N2 C10 H10 118.4 . .
C9 C10 H10 118.4 . .
N2 C11 C12 124.1(4) . .
N2 C11 H11 117.9 . .
C12 C11 H11 117.9 . .
C8 C12 C11 119.2(4) . .
C8 C12 H12 120.4 . .
C11 C12 H12 120.4 . .
C14 C13 H13A 109.5 . .
C14 C13 H13B 109.5 . .
H13A C13 H13B 109.5 . .
C14 C13 H13C 109.5 . .
H13A C13 H13C 109.5 . .
H13B C13 H13C 109.5 . .
O3 C14 C15 125.2(4) . .
O3 C14 C13 115.2(4) . .
C15 C14 C13 119.6(4) . .
C14 C15 C16 126.0(4) . .
C14 C15 H15 117.0 . .
C16 C15 H15 117.0 . .
O1 C16 C15 124.9(4) . .
O1 C16 C17 115.9(4) . .
C15 C16 C17 119.2(4) . .
C16 C17 H17A 109.5 . .
C16 C17 H17B 109.5 . .
H17A C17 H17B 109.5 . .
C16 C17 H17C 109.5 . .
H17A C17 H17C 109.5 . .
H17B C17 H17C 109.5 . .
C19 C18 H18A 109.5 . .
C19 C18 H18B 109.5 . .
H18A C18 H18B 109.5 . .
C19 C18 H18C 109.5 . .
H18A C18 H18C 109.5 . .
H18B C18 H18C 109.5 . .
O2 C19 C20 125.3(4) . .
O2 C19 C18 115.6(4) . .
C20 C19 C18 119.1(4) . .
C21 C20 C19 125.5(4) . .
C21 C20 H20 117.2 . .
C19 C20 H20 117.2 . .
O4 C21 C20 126.7(4) . .
O4 C21 C22 115.4(4) . .
C20 C21 C22 117.9(4) . .
C21 C22 H22A 109.5 . .
C21 C22 H22B 109.5 . .
H22A C22 H22B 109.5 . .
C21 C22 H22C 109.5 . .
H22A C22 H22C 109.5 . .
H22B C22 H22C 109.5 . .
Cl2 C23 Cl3 110.5(3) . .
Cl2 C23 Cl1 110.8(2) . .
Cl3 C23 Cl1 109.0(2) . .
Cl2 C23 H23 108.8 . .
Cl3 C23 H23 108.8 . .
Cl1 C23 H23 108.8 . .
C24 C24 S1 122.6(4) 2_475 .
C24 C24 S2 123.5(4) 2_475 .
S1 C24 S2 113.97(19) . .
O1 Co1 O1 180.000(1) 2_576 .
O1 Co1 O3 88.79(11) 2_576 2_576
O1 Co1 O3 91.21(11) . 2_576
O1 Co1 O3 91.21(11) 2_576 .
O1 Co1 O3 88.79(11) . .
O3 Co1 O3 180.000(1) 2_576 .
O1 Co1 N2 89.02(10) 2_576 2_576
O1 Co1 N2 90.98(10) . 2_576
O3 Co1 N2 90.09(11) 2_576 2_576
O3 Co1 N2 89.91(11) . 2_576
O1 Co1 N2 90.98(10) 2_576 .
O1 Co1 N2 89.02(10) . .
O3 Co1 N2 89.91(11) 2_576 .
O3 Co1 N2 90.09(11) . .
N2 Co1 N2 180.000(1) 2_576 .
O4 Co2 O4 180.00(12) . 2_665
O4 Co2 O2 90.05(10) . 2_665
O4 Co2 O2 89.95(10) 2_665 2_665
O4 Co2 O2 89.95(10) . .
O4 Co2 O2 90.05(10) 2_665 .
O2 Co2 O2 180.00(14) 2_665 .
O4 Co2 N1 92.86(11) . 2_665
O4 Co2 N1 87.14(11) 2_665 2_665
O2 Co2 N1 90.11(10) 2_665 2_665
O2 Co2 N1 89.89(10) . 2_665
O4 Co2 N1 87.14(11) . .
O4 Co2 N1 92.86(11) 2_665 .
O2 Co2 N1 89.89(10) 2_665 .
O2 Co2 N1 90.11(10) . .
N1 Co2 N1 180.0 2_665 .
C1 N1 C5 116.7(3) . .
C1 N1 Co2 117.7(2) . .
C5 N1 Co2 125.4(2) . .
C11 N2 C10 116.3(3) . .
C11 N2 Co1 121.7(2) . .
C10 N2 Co1 121.8(2) . .
C16 O1 Co1 128.0(3) . .
C19 O2 Co2 125.5(2) . .
C14 O3 Co1 127.0(3) . .
C21 O4 Co2 125.3(2) . .
C24 S1 C6 96.07(17) . .
C7 S2 C24 95.35(17) . .

loop_
_geom_bond_atom_site_label_1
_geom_bond_atom_site_label_2
_geom_bond_distance
_geom_bond_site_symmetry_2
C1 N1 1.341(5) .
C1 C2 1.375(5) .
C1 H1 0.9300 .
C2 C3 1.392(5) .
C2 H2 0.9300 .
C3 C4 1.390(5) .
C3 C6 1.479(5) .
C4 C5 1.383(5) .
C4 H4 0.9300 .
C5 N1 1.343(5) .
C5 H5 0.9300 .
C6 C7 1.350(5) .
C6 S1 1.763(3) .
C7 C8 1.479(5) .
C7 S2 1.761(4) .
C8 C12 1.383(5) .
C8 C9 1.387(5) .
C9 C10 1.389(5) .
C9 H9 0.9300 .
C10 N2 1.343(5) .
C10 H10 0.9300 .
C11 N2 1.338(5) .
C11 C12 1.388(5) .
C11 H11 0.9300 .
C12 H12 0.9300 .
C13 C14 1.506(6) .
C13 H13A 0.9600 .
C13 H13B 0.9600 .
C13 H13C 0.9600 .
C14 O3 1.280(5) .
C14 C15 1.387(6) .
C15 C16 1.406(6) .
C15 H15 0.9300 .
C16 O1 1.262(5) .
C16 C17 1.512(6) .
C17 H17A 0.9600 .
C17 H17B 0.9600 .
C17 H17C 0.9600 .
C18 C19 1.508(5) .
C18 H18A 0.9600 .
C18 H18B 0.9600 .
C18 H18C 0.9600 .
C19 O2 1.268(5) .
C19 C20 1.403(6) .
C20 C21 1.399(6) .
C20 H20 0.9300 .
C21 O4 1.258(5) .
C21 C22 1.520(6) .
C22 H22A 0.9600 .
C22 H22B 0.9600 .
C22 H22C 0.9600 .
C23 Cl2 1.758(4) .
C23 Cl3 1.772(5) .
C23 Cl1 1.772(5) .
C23 H23 0.9800 .
C24 C24 1.329(7) 2_475
C24 S1 1.749(4) .
C24 S2 1.763(3) .
Co1 O1 2.030(2) 2_576
Co1 O1 2.030(2) .
Co1 O3 2.041(3) 2_576
Co1 O3 2.041(3) .
Co1 N2 2.221(3) 2_576
Co1 N2 2.221(3) .
Co2 O4 2.034(3) .
Co2 O4 2.034(3) 2_665
Co2 O2 2.040(2) 2_665
Co2 O2 2.040(2) .
Co2 N1 2.188(3) 2_665
Co2 N1 2.188(3) .

loop_
_geom_torsion_atom_site_label_1
_geom_torsion_atom_site_label_2
_geom_torsion_atom_site_label_3
_geom_torsion_atom_site_label_4
_geom_torsion
_geom_torsion_site_symmetry_1
N1 C1 C2 C3 0.3(6) .
C1 C2 C3 C4 -1.8(6) .
C1 C2 C3 C6 174.4(4) .
C2 C3 C4 C5 1.1(5) .
C6 C3 C4 C5 -174.8(3) .
C3 C4 C5 N1 1.1(6) .
C4 C3 C6 C7 -30.5(6) .
C2 C3 C6 C7 153.5(4) .
C4 C3 C6 S1 146.4(3) .
C2 C3 C6 S1 -29.6(4) .
C3 C6 C7 C8 -9.1(7) .
S1 C6 C7 C8 174.1(3) .
C3 C6 C7 S2 176.2(3) .
S1 C6 C7 S2 -0.6(4) .
C6 C7 C8 C12 -54.6(6) .
S2 C7 C8 C12 120.3(3) .
C6 C7 C8 C9 131.0(4) .
S2 C7 C8 C9 -54.1(4) .
C12 C8 C9 C10 -0.7(5) .
C7 C8 C9 C10 173.8(4) .
C8 C9 C10 N2 -0.9(6) .
C9 C8 C12 C11 1.1(5) .
C7 C8 C12 C11 -173.5(3) .
N2 C11 C12 C8 0.1(6) .
O3 C14 C15 C16 4.9(6) .
C13 C14 C15 C16 -172.6(4) .
C14 C15 C16 O1 -3.2(6) .
C14 C15 C16 C17 175.4(4) .
O2 C19 C20 C21 -1.5(8) .
C18 C19 C20 C21 177.3(5) .
C19 C20 C21 O4 6.9(8) .
C19 C20 C21 C22 -172.8(5) .
C2 C1 N1 C5 1.9(6) .
C2 C1 N1 Co2 177.8(3) .
C4 C5 N1 C1 -2.6(5) .
C4 C5 N1 Co2 -178.2(3) .
O4 Co2 N1 C1 -66.6(3) .
O4 Co2 N1 C1 113.4(3) 2_665
O2 Co2 N1 C1 23.5(3) 2_665
O2 Co2 N1 C1 -156.5(3) .
N1 Co2 N1 C1 151(100) 2_665
O4 Co2 N1 C5 109.0(3) .
O4 Co2 N1 C5 -71.0(3) 2_665
O2 Co2 N1 C5 -160.9(3) 2_665
O2 Co2 N1 C5 19.1(3) .
N1 Co2 N1 C5 -34(100) 2_665
C12 C11 N2 C10 -1.6(5) .
C12 C11 N2 Co1 174.1(3) .
C9 C10 N2 C11 2.0(6) .
C9 C10 N2 Co1 -173.8(3) .
O1 Co1 N2 C11 -64.6(3) 2_576
O1 Co1 N2 C11 115.4(3) .
O3 Co1 N2 C11 24.2(3) 2_576
O3 Co1 N2 C11 -155.8(3) .
N2 Co1 N2 C11 -125(100) 2_576
O1 Co1 N2 C10 110.9(3) 2_576
O1 Co1 N2 C10 -69.1(3) .
O3 Co1 N2 C10 -160.3(3) 2_576
O3 Co1 N2 C10 19.7(3) .
N2 Co1 N2 C10 51(100) 2_576
C15 C16 O1 Co1 1.0(5) .
C17 C16 O1 Co1 -177.6(2) .
O1 Co1 O1 C16 84(100) 2_576
O3 Co1 O1 C16 179.7(3) 2_576
O3 Co1 O1 C16 -0.3(3) .
N2 Co1 O1 C16 -90.2(3) 2_576
N2 Co1 O1 C16 89.8(3) .
C20 C19 O2 Co2 -11.3(6) .
C18 C19 O2 Co2 169.8(3) .
O4 Co2 O2 C19 14.3(3) .
O4 Co2 O2 C19 -165.7(3) 2_665
O2 Co2 O2 C19 115(100) 2_665
N1 Co2 O2 C19 -78.6(3) 2_665
N1 Co2 O2 C19 101.4(3) .
C15 C14 O3 Co1 -4.2(5) .
C13 C14 O3 Co1 173.4(3) .
O1 Co1 O3 C14 -178.2(3) 2_576
O1 Co1 O3 C14 1.8(3) .
O3 Co1 O3 C14 -159(100) 2_576
N2 Co1 O3 C14 92.8(3) 2_576
N2 Co1 O3 C14 -87.2(3) .
C20 C21 O4 Co2 1.8(6) .
C22 C21 O4 Co2 -178.5(3) .
O4 Co2 O4 C21 -91(100) 2_665
O2 Co2 O4 C21 170.3(3) 2_665
O2 Co2 O4 C21 -9.7(3) .
N1 Co2 O4 C21 80.2(3) 2_665
N1 Co2 O4 C21 -99.8(3) .
C24 C24 S1 C6 -170.8(5) 2_475
S2 C24 S1 C6 8.5(2) .
C7 C6 S1 C24 -4.8(3) .
C3 C6 S1 C24 177.9(3) .
C6 C7 S2 C24 5.7(3) .
C8 C7 S2 C24 -169.8(3) .
C24 C24 S2 C7 170.6(5) 2_475
S1 C24 S2 C7 -8.7(2) .
